data_4313021
loop_
_publ_author_name
'Dmitry V. Yandulov'
'Richard R. Schrock'
'Arnold L. Rheingold'
'Christopher Ceccarelli'
'William M. Davis'

_publ_section_title
;
 Synthesis and Reactions of Molybdenum Triamidoamine Complexes Containing
 Hexaisopropylterphenyl Substituents
;
_journal_name_full 'Inorganic Chemistry'
_journal_page_first 796
_journal_page_last 813
_journal_paper_doi 10.1021/ic020505l
_journal_volume 42
_journal_year 2003
_chemical_formula_sum 'C126 H183 Br Mg Mo N6 O3'
_chemical_formula_weight 2029.94
_chemical_name_systematic
;
  ?
;
_space_group_IT_number 13
_symmetry_cell_setting monoclinic
_symmetry_space_group_name_Hall '-P 2yac'
_symmetry_space_group_name_H-M 'P 1 2/n 1'
_atom_sites_solution_hydrogens geom
_atom_sites_solution_primary direct
_atom_sites_solution_secondary difmap
_audit_creation_method SHELXL-97
_cell_angle_alpha 90.00
_cell_angle_beta 108.920(5)
_cell_angle_gamma 90.00
_cell_formula_units_Z 4
_cell_length_a 29.131(7)
_cell_length_b 17.124(4)
_cell_length_c 30.065(8)
_cell_measurement_temperature 183(2)
_cell_volume 14187(6)
_computing_cell_refinement 'Bruker SMART'
_computing_data_collection 'Bruker SMART'
_computing_data_reduction 'Bruker SHELXTL'
_computing_molecular_graphics 'Bruker SHELXTL'
_computing_publication_material 'Bruker SHELXTL'
_computing_structure_refinement 'SHELXL-97 (Sheldrick, 1997)'
_computing_structure_solution 'SHELXS-97 (Sheldrick, 1990)'
_diffrn_ambient_temperature 183(2)
_diffrn_measured_fraction_theta_full 0.997
_diffrn_measured_fraction_theta_max 0.997
_diffrn_measurement_device_type 'CCD area detector'
_diffrn_measurement_method 'phi and omega scans'
_diffrn_radiation_monochromator graphite
_diffrn_radiation_source 'fine-focus sealed tube'
_diffrn_radiation_type MoK\a
_diffrn_radiation_wavelength 0.71073
_diffrn_reflns_av_R_equivalents 0.1690
_diffrn_reflns_av_sigmaI/netI 0.1905
_diffrn_reflns_limit_h_max 32
_diffrn_reflns_limit_h_min -30
_diffrn_reflns_limit_k_max 18
_diffrn_reflns_limit_k_min -19
_diffrn_reflns_limit_l_max 21
_diffrn_reflns_limit_l_min -33
_diffrn_reflns_number 56374
_diffrn_reflns_theta_full 23.28
_diffrn_reflns_theta_max 23.28
_diffrn_reflns_theta_min 2.07
_exptl_absorpt_coefficient_mu 0.421
_exptl_absorpt_correction_type none
_exptl_crystal_colour magenta
_exptl_crystal_density_diffrn 0.950
_exptl_crystal_density_method 'not measured'
_exptl_crystal_description prismatic
_exptl_crystal_F_000 4376
_exptl_crystal_size_max .35
_exptl_crystal_size_mid .14
_exptl_crystal_size_min .08
_refine_diff_density_max 1.074
_refine_diff_density_min -1.088
_refine_diff_density_rms 0.134
_refine_ls_extinction_coef 0.0108(6)
_refine_ls_extinction_expression Fc^*^=kFc[1+0.001xFc^2^\l^3^/sin(2\q)]^-1/4^
_refine_ls_extinction_method SHELXL
_refine_ls_goodness_of_fit_ref 1.047
_refine_ls_hydrogen_treatment mixed
_refine_ls_matrix_type full
_refine_ls_number_parameters 1244
_refine_ls_number_reflns 20376
_refine_ls_number_restraints 0
_refine_ls_restrained_S_all 1.047
_refine_ls_R_factor_all 0.2022
_refine_ls_R_factor_gt 0.1196
_refine_ls_shift/su_max 0.186
_refine_ls_shift/su_mean 0.006
_refine_ls_structure_factor_coef Fsqd
_refine_ls_weighting_details 'calc w=1/[\s^2^(Fo^2^)+(0.1671P)^2^+0.0000P] where P=(Fo^2^+2Fc^2^)/3'
_refine_ls_weighting_scheme calc
_refine_ls_wR_factor_gt 0.2785
_refine_ls_wR_factor_ref 0.3279
_reflns_number_gt 10474
_reflns_number_total 20376
_reflns_threshold_expression >2sigma(I)
_cod_data_source_file ic020505l_2.cif
_cod_data_source_block MoN2MgBr(THF)3
_cod_depositor_comments
;
The following automatic conversions were performed:

'_symmetry_cell_setting' value 'Monoclinic' changed to 'monoclinic'
according to the built-in table from CIF Core dictionary named
'cif_core.dic' version 2.4.1 from 2010-06-29.

Automatic conversion script
Id: cif_fix_values 1646 2011-03-28 12:23:43Z adriana 

2020-10-30
Z value and formula fixed to values more according to usual
chemical conventions.                 miguel
;
_cod_original_formula_sum 'C252 H366 Br2 Mg2 Mo2 N12 O6'
_cod_original_formula_weight 4059.89
_cod_original_formula_units_Z 2
_cod_original_sg_symbol_H-M 'P 1 n 1'
_cod_database_code 4313021

loop_
_symmetry_equiv_pos_as_xyz
'x, y, z'
'x+1/2, -y, z+1/2'
'-x, -y, -z'
'-x-1/2, y, -z-1/2'

loop_
_atom_site_label
_atom_site_type_symbol
_atom_site_fract_x
_atom_site_fract_y
_atom_site_fract_z
_atom_site_U_iso_or_equiv
_atom_site_adp_type
_atom_site_occupancy
_atom_site_symmetry_multiplicity
_atom_site_calc_flag
_atom_site_refinement_flags
_atom_site_disorder_assembly
_atom_site_disorder_group
Mo1 Mo 0.40165(3) 0.41782(4) 0.22604(2) 0.0311(3) Uani 1 1 d . . .
N1 N 0.3994(2) 0.4359(4) 0.2991(2) 0.0350(17) Uani 1 1 d . . .
N2 N 0.4073(2) 0.3053(3) 0.2489(2) 0.0372(17) Uani 1 1 d . . .
N3 N 0.3370(2) 0.4732(4) 0.2110(2) 0.0361(17) Uani 1 1 d . . .
N4 N 0.4615(2) 0.4854(4) 0.2527(2) 0.0362(17) Uani 1 1 d . . .
N5 N 0.4012(2) 0.3997(4) 0.1648(2) 0.0350(17) Uani 1 1 d . . .
N6 N 0.4012(3) 0.3870(4) 0.1270(3) 0.048(2) Uani 1 1 d . . .
O1 O 0.4528(3) 0.2740(4) 0.0906(3) 0.082(2) Uani 1 1 d . . .
O2 O 0.4431(2) 0.4802(4) 0.0717(2) 0.069(2) Uani 1 1 d . . .
O3 O 0.3378(3) 0.3479(4) 0.0343(2) 0.066(2) Uani 1 1 d . . .
Mg Mg 0.41159(12) 0.3703(2) 0.06268(11) 0.0609(10) Uani 1 1 d . . .
Br Br 0.42243(11) 0.3512(2) -0.01339(8) 0.2280(14) Uani 1 1 d . . .
C1 C 0.3941(4) 0.3581(5) 0.3193(3) 0.054(3) Uani 1 1 d . . .
H1A H 0.3594 0.3432 0.3099 0.065 Uiso 1 1 calc R . .
H1B H 0.4071 0.3601 0.3540 0.065 Uiso 1 1 calc R . .
C2 C 0.4222(3) 0.2984(5) 0.3008(3) 0.042(2) Uani 1 1 d . . .
H2A H 0.4574 0.3081 0.3148 0.051 Uiso 1 1 calc R . .
H2B H 0.4152 0.2451 0.3097 0.051 Uiso 1 1 calc R . .
C3 C 0.3579(3) 0.4848(6) 0.2967(3) 0.048(2) Uani 1 1 d . . .
H3A H 0.3677 0.5405 0.2988 0.057 Uiso 1 1 calc R . .
H3B H 0.3466 0.4731 0.3237 0.057 Uiso 1 1 calc R . .
C4 C 0.3170(3) 0.4709(5) 0.2512(3) 0.036(2) Uani 1 1 d . . .
H4A H 0.3019 0.4194 0.2522 0.044 Uiso 1 1 calc R . .
H4B H 0.2918 0.5116 0.2469 0.044 Uiso 1 1 calc R . .
C5 C 0.4459(4) 0.4730(6) 0.3270(3) 0.056(3) Uani 1 1 d . . .
H5A H 0.4711 0.4326 0.3396 0.067 Uiso 1 1 calc R . .
H5B H 0.4416 0.5022 0.3538 0.067 Uiso 1 1 calc R . .
C6 C 0.4619(3) 0.5296(5) 0.2944(3) 0.045(2) Uani 1 1 d . . .
H6A H 0.4393 0.5744 0.2854 0.053 Uiso 1 1 calc R . .
H6B H 0.4949 0.5499 0.3109 0.053 Uiso 1 1 calc R . .
C7 C 0.3968(3) 0.2321(4) 0.2262(3) 0.032(2) Uani 1 1 d . . .
C8 C 0.4200(3) 0.1641(5) 0.2461(3) 0.038(2) Uani 1 1 d . . .
H8A H 0.4480 0.1668 0.2732 0.046 Uiso 1 1 calc R . .
C9 C 0.4030(3) 0.0927(4) 0.2271(3) 0.040(2) Uani 1 1 d . . .
C10 C 0.3624(4) 0.0877(6) 0.1871(3) 0.053(3) Uani 1 1 d . . .
H10A H 0.3501 0.0381 0.1748 0.064 Uiso 1 1 calc R . .
C11 C 0.3397(3) 0.1564(5) 0.1649(3) 0.048(2) Uani 1 1 d . . .
C12 C 0.3580(3) 0.2295(5) 0.1836(3) 0.035(2) Uani 1 1 d . . .
H12O H 0.3444 0.2763 0.1678 0.042 Uiso 1 1 calc R . .
C13 C 0.4256(3) 0.0186(5) 0.2518(3) 0.050(3) Uani 1 1 d . . .
C14 C 0.4089(4) -0.0161(5) 0.2857(4) 0.058(3) Uani 1 1 d . . .
C15 C 0.4318(4) -0.0841(6) 0.3095(4) 0.066(3) Uani 1 1 d . . .
H15A H 0.4201 -0.1077 0.3323 0.080 Uiso 1 1 calc R . .
C16 C 0.4698(4) -0.1154(6) 0.3002(4) 0.065(3) Uani 1 1 d . . .
C17 C 0.4869(4) -0.0850(6) 0.2659(4) 0.071(3) Uani 1 1 d . . .
H17A H 0.5131 -0.1092 0.2588 0.085 Uiso 1 1 calc R . .
C18 C 0.4639(4) -0.0152(5) 0.2410(4) 0.055(3) Uani 1 1 d . . .
C19 C 0.2933(3) 0.1509(4) 0.1231(3) 0.038(2) Uani 1 1 d . . .
C20 C 0.2917(4) 0.1126(6) 0.0811(4) 0.062(3) Uani 1 1 d . . .
C21 C 0.2488(4) 0.1086(6) 0.0446(4) 0.062(3) Uani 1 1 d . . .
H21A H 0.2484 0.0847 0.0159 0.075 Uiso 1 1 calc R . .
C22 C 0.2066(4) 0.1383(7) 0.0483(4) 0.073(3) Uani 1 1 d . . .
C23 C 0.2078(4) 0.1771(6) 0.0885(4) 0.062(3) Uani 1 1 d . . .
H23A H 0.1786 0.1994 0.0904 0.074 Uiso 1 1 calc R . .
C24 C 0.2500(3) 0.1852(5) 0.1267(3) 0.050(2) Uani 1 1 d . . .
C25 C 0.3658(5) 0.0157(6) 0.2970(4) 0.068(3) Uani 1 1 d . . .
H25A H 0.3608 0.0707 0.2853 0.082 Uiso 1 1 calc R . .
C26 C 0.3730(6) 0.0177(8) 0.3502(4) 0.122(6) Uani 1 1 d . . .
H26A H 0.4024 0.0472 0.3665 0.183 Uiso 1 1 calc R . .
H26B H 0.3761 -0.0358 0.3624 0.183 Uiso 1 1 calc R . .
H26C H 0.3449 0.0429 0.3553 0.183 Uiso 1 1 calc R . .
C27 C 0.3192(5) -0.0308(7) 0.2705(5) 0.107(5) Uani 1 1 d . . .
H27A H 0.3151 -0.0319 0.2368 0.161 Uiso 1 1 calc R . .
H27B H 0.2909 -0.0055 0.2752 0.161 Uiso 1 1 calc R . .
H27C H 0.3220 -0.0844 0.2826 0.161 Uiso 1 1 calc R . .
C28 C 0.4957(5) -0.1871(7) 0.3284(5) 0.097(4) Uani 1 1 d . . .
H28A H 0.4700 -0.2183 0.3357 0.117 Uiso 1 1 calc R . .
C29 C 0.5188(7) -0.2392(8) 0.3053(5) 0.138(7) Uani 1 1 d . . .
H29A H 0.5333 -0.2827 0.3264 0.207 Uiso 1 1 calc R . .
H29B H 0.5442 -0.2112 0.2970 0.207 Uiso 1 1 calc R . .
H29C H 0.4948 -0.2594 0.2767 0.207 Uiso 1 1 calc R . .
C30 C 0.5307(7) -0.1610(8) 0.3754(5) 0.172(10) Uani 1 1 d . . .
H30A H 0.5467 -0.2068 0.3933 0.258 Uiso 1 1 calc R . .
H30B H 0.5128 -0.1331 0.3930 0.258 Uiso 1 1 calc R . .
H30C H 0.5551 -0.1263 0.3701 0.258 Uiso 1 1 calc R . .
C31 C 0.4825(4) 0.0171(6) 0.2024(4) 0.067(3) Uani 1 1 d . . .
H31A H 0.4702 0.0718 0.1958 0.080 Uiso 1 1 calc R . .
C32 C 0.4616(5) -0.0293(7) 0.1570(4) 0.089(4) Uani 1 1 d . . .
H32A H 0.4262 -0.0317 0.1486 0.134 Uiso 1 1 calc R . .
H32B H 0.4749 -0.0824 0.1616 0.134 Uiso 1 1 calc R . .
H32C H 0.4703 -0.0037 0.1317 0.134 Uiso 1 1 calc R . .
C33 C 0.5380(5) 0.0206(7) 0.2162(6) 0.114(5) Uani 1 1 d . . .
H33A H 0.5512 0.0505 0.2454 0.171 Uiso 1 1 calc R . .
H33B H 0.5471 0.0459 0.1911 0.171 Uiso 1 1 calc R . .
H33C H 0.5512 -0.0325 0.2210 0.171 Uiso 1 1 calc R . .
C34 C 0.3370(4) 0.0801(6) 0.0745(4) 0.075(3) Uani 1 1 d . . .
H34A H 0.3648 0.0899 0.1039 0.090 Uiso 1 1 calc R . .
C35 C 0.3486(5) 0.1185(9) 0.0333(5) 0.115(5) Uani 1 1 d . . .
H35A H 0.3529 0.1748 0.0389 0.172 Uiso 1 1 calc R . .
H35B H 0.3218 0.1092 0.0041 0.172 Uiso 1 1 calc R . .
H35C H 0.3785 0.0960 0.0306 0.172 Uiso 1 1 calc R . .
C36 C 0.3303(5) -0.0119(7) 0.0673(5) 0.127(6) Uani 1 1 d . . .
H36A H 0.3594 -0.0345 0.0630 0.191 Uiso 1 1 calc R . .
H36B H 0.3022 -0.0227 0.0395 0.191 Uiso 1 1 calc R . .
H36C H 0.3250 -0.0352 0.0951 0.191 Uiso 1 1 calc R . .
C37 C 0.1579(5) 0.1327(11) 0.0064(5) 0.111(5) Uani 1 1 d . . .
H37 H 0.1710 0.0926 -0.0105 0.133 Uiso 1 1 calc R . .
C38 C 0.1502(10) 0.181(2) -0.0262(10) 0.43(4) Uani 1 1 d . . .
H38A H 0.1194 0.1689 -0.0506 0.640 Uiso 1 1 calc R . .
H38B H 0.1766 0.1787 -0.0398 0.640 Uiso 1 1 calc R . .
H38C H 0.1487 0.2337 -0.0139 0.640 Uiso 1 1 calc R . .
C39 C 0.1250(7) 0.0802(18) 0.0155(8) 0.257(16) Uani 1 1 d . . .
H39A H 0.0955 0.0776 -0.0119 0.386 Uiso 1 1 calc R . .
H39B H 0.1168 0.0981 0.0429 0.386 Uiso 1 1 calc R . .
H39C H 0.1399 0.0283 0.0218 0.386 Uiso 1 1 calc R . .
C40 C 0.2475(3) 0.2251(5) 0.1713(3) 0.051(3) Uani 1 1 d . . .
H40A H 0.2794 0.2170 0.1964 0.062 Uiso 1 1 calc R . .
C41 C 0.2083(4) 0.1908(7) 0.1885(4) 0.077(3) Uani 1 1 d . . .
H41A H 0.2135 0.1345 0.1934 0.116 Uiso 1 1 calc R . .
H41B H 0.1764 0.2001 0.1651 0.116 Uiso 1 1 calc R . .
H41C H 0.2095 0.2157 0.2183 0.116 Uiso 1 1 calc R . .
C42 C 0.2400(4) 0.3135(5) 0.1631(4) 0.067(3) Uani 1 1 d . . .
H42A H 0.2387 0.3385 0.1920 0.101 Uiso 1 1 calc R . .
H42B H 0.2094 0.3229 0.1377 0.101 Uiso 1 1 calc R . .
H42C H 0.2669 0.3354 0.1544 0.101 Uiso 1 1 calc R . .
C43 C 0.3079(3) 0.5172(4) 0.1719(3) 0.0308(19) Uani 1 1 d . . .
C44 C 0.3305(3) 0.5590(4) 0.1453(3) 0.031(2) Uani 1 1 d . . .
H44A H 0.3643 0.5526 0.1510 0.038 Uiso 1 1 calc R . .
C45 C 0.3043(3) 0.6097(5) 0.1108(3) 0.036(2) Uani 1 1 d . . .
C46 C 0.2549(3) 0.6184(5) 0.1016(3) 0.040(2) Uani 1 1 d . . .
H46A H 0.2373 0.6544 0.0782 0.048 Uiso 1 1 calc R . .
C47 C 0.2309(3) 0.5760(5) 0.1256(3) 0.037(2) Uani 1 1 d . . .
C48 C 0.2576(3) 0.5251(5) 0.1617(3) 0.034(2) Uani 1 1 d . . .
H48A H 0.2415 0.4961 0.1792 0.041 Uiso 1 1 calc R . .
C49 C 0.3297(3) 0.6637(5) 0.0871(3) 0.040(2) Uani 1 1 d . . .
C50 C 0.3582(3) 0.7273(5) 0.1127(3) 0.044(2) Uani 1 1 d . . .
C51 C 0.3796(4) 0.7779(5) 0.0910(3) 0.055(3) Uani 1 1 d . . .
H51A H 0.3984 0.8194 0.1088 0.065 Uiso 1 1 calc R . .
C52 C 0.3751(4) 0.7717(6) 0.0429(4) 0.054(3) Uani 1 1 d . . .
C53 C 0.3471(4) 0.7119(6) 0.0181(3) 0.056(3) Uani 1 1 d . . .
H53A H 0.3432 0.7066 -0.0144 0.067 Uiso 1 1 calc R . .
C54 C 0.3243(4) 0.6592(5) 0.0387(3) 0.053(3) Uani 1 1 d . . .
C55 C 0.1776(3) 0.5923(6) 0.1162(3) 0.047(2) Uani 1 1 d . . .
C56 C 0.1600(3) 0.6493(5) 0.1396(3) 0.041(2) Uani 1 1 d . . .
C57 C 0.1117(4) 0.6648(6) 0.1249(4) 0.056(3) Uani 1 1 d . . .
H57A H 0.1007 0.7056 0.1403 0.067 Uiso 1 1 calc R . .
C58 C 0.0777(4) 0.6257(7) 0.0895(4) 0.067(3) Uani 1 1 d . . .
C59 C 0.0945(4) 0.5653(7) 0.0678(4) 0.068(3) Uani 1 1 d . . .
H59A H 0.0719 0.5359 0.0437 0.082 Uiso 1 1 calc R . .
C60 C 0.1440(3) 0.5470(6) 0.0807(3) 0.052(3) Uani 1 1 d . . .
C61 C 0.3626(4) 0.7393(5) 0.1652(3) 0.054(3) Uani 1 1 d . . .
H61A H 0.3384 0.7045 0.1725 0.065 Uiso 1 1 calc R . .
C62 C 0.4143(5) 0.7150(8) 0.1974(4) 0.098(4) Uani 1 1 d . . .
H62A H 0.4169 0.7227 0.2304 0.147 Uiso 1 1 calc R . .
H62B H 0.4387 0.7471 0.1899 0.147 Uiso 1 1 calc R . .
H62C H 0.4199 0.6598 0.1920 0.147 Uiso 1 1 calc R . .
C63 C 0.3516(5) 0.8228(6) 0.1747(4) 0.088(4) Uani 1 1 d . . .
H63A H 0.3548 0.8286 0.2080 0.132 Uiso 1 1 calc R . .
H63B H 0.3184 0.8359 0.1553 0.132 Uiso 1 1 calc R . .
H63C H 0.3744 0.8580 0.1669 0.132 Uiso 1 1 calc R . .
C64 C 0.4017(5) 0.8273(6) 0.0203(4) 0.075(4) Uani 1 1 d . . .
H64A H 0.4128 0.8720 0.0426 0.090 Uiso 1 1 calc R . .
C65 C 0.4460(6) 0.7912(8) 0.0159(6) 0.120(5) Uani 1 1 d . . .
H65A H 0.4657 0.7701 0.0464 0.180 Uiso 1 1 calc R . .
H65B H 0.4648 0.8306 0.0056 0.180 Uiso 1 1 calc R . .
H65C H 0.4370 0.7488 -0.0072 0.180 Uiso 1 1 calc R . .
C66 C 0.3665(6) 0.8619(8) -0.0254(5) 0.120(6) Uani 1 1 d . . .
H66A H 0.3841 0.8979 -0.0394 0.180 Uiso 1 1 calc R . .
H66B H 0.3405 0.8901 -0.0182 0.180 Uiso 1 1 calc R . .
H66C H 0.3525 0.8196 -0.0476 0.180 Uiso 1 1 calc R . .
C67 C 0.2923(4) 0.5965(6) 0.0077(3) 0.057(3) Uani 1 1 d . . .
H67A H 0.2790 0.5647 0.0286 0.068 Uiso 1 1 calc R . .
C68 C 0.3205(5) 0.5402(7) -0.0133(5) 0.099(4) Uani 1 1 d . . .
H68A H 0.2982 0.5017 -0.0330 0.148 Uiso 1 1 calc R . .
H68B H 0.3454 0.5134 0.0121 0.148 Uiso 1 1 calc R . .
H68C H 0.3361 0.5695 -0.0325 0.148 Uiso 1 1 calc R . .
C69 C 0.2497(4) 0.6290(8) -0.0302(4) 0.095(4) Uani 1 1 d . . .
H69A H 0.2321 0.6655 -0.0165 0.143 Uiso 1 1 calc R . .
H69B H 0.2281 0.5863 -0.0458 0.143 Uiso 1 1 calc R . .
H69C H 0.2611 0.6566 -0.0533 0.143 Uiso 1 1 calc R . .
C70 C 0.1956(4) 0.6968(5) 0.1781(4) 0.058(3) Uani 1 1 d . . .
H70A H 0.2266 0.6668 0.1895 0.070 Uiso 1 1 calc R . .
C71 C 0.1780(4) 0.7112(6) 0.2211(4) 0.071(3) Uani 1 1 d . . .
H71A H 0.2022 0.7422 0.2447 0.106 Uiso 1 1 calc R . .
H71B H 0.1735 0.6610 0.2348 0.106 Uiso 1 1 calc R . .
H71C H 0.1471 0.7396 0.2108 0.106 Uiso 1 1 calc R . .
C72 C 0.2064(4) 0.7744(6) 0.1594(4) 0.078(3) Uani 1 1 d . . .
H72A H 0.2174 0.7653 0.1323 0.117 Uiso 1 1 calc R . .
H72B H 0.2318 0.8016 0.1840 0.117 Uiso 1 1 calc R . .
H72C H 0.1769 0.8064 0.1497 0.117 Uiso 1 1 calc R . .
C73 C 0.0245(4) 0.6467(8) 0.0756(5) 0.092(4) Uani 1 1 d . . .
H73A H 0.0186 0.6702 0.1038 0.111 Uiso 1 1 calc R . .
C74 C 0.0153(6) 0.7087(14) 0.0386(9) 0.226(13) Uani 1 1 d . . .
H74A H -0.0189 0.7244 0.0290 0.339 Uiso 1 1 calc R . .
H74B H 0.0229 0.6883 0.0114 0.339 Uiso 1 1 calc R . .
H74C H 0.0359 0.7541 0.0513 0.339 Uiso 1 1 calc R . .
C75 C -0.0105(4) 0.5835(10) 0.0585(5) 0.131(6) Uani 1 1 d . . .
H75A H -0.0435 0.6039 0.0517 0.196 Uiso 1 1 calc R . .
H75B H -0.0045 0.5426 0.0824 0.196 Uiso 1 1 calc R . .
H75C H -0.0068 0.5617 0.0297 0.196 Uiso 1 1 calc R . .
C76 C 0.1596(4) 0.4814(7) 0.0544(3) 0.063(3) Uani 1 1 d . . .
H76A H 0.1948 0.4714 0.0713 0.076 Uiso 1 1 calc R . .
C77 C 0.1324(4) 0.4046(7) 0.0552(4) 0.088(4) Uani 1 1 d . . .
H77A H 0.1375 0.3891 0.0878 0.133 Uiso 1 1 calc R . .
H77B H 0.1448 0.3636 0.0393 0.133 Uiso 1 1 calc R . .
H77C H 0.0977 0.4121 0.0388 0.133 Uiso 1 1 calc R . .
C78 C 0.1551(5) 0.5090(9) 0.0039(4) 0.112(5) Uani 1 1 d . . .
H78A H 0.1730 0.5579 0.0056 0.168 Uiso 1 1 calc R . .
H78B H 0.1208 0.5174 -0.0142 0.168 Uiso 1 1 calc R . .
H78C H 0.1686 0.4690 -0.0117 0.168 Uiso 1 1 calc R . .
C79 C 0.5044(3) 0.4973(5) 0.2412(3) 0.038(2) Uani 1 1 d . . .
C80 C 0.5248(3) 0.4342(5) 0.2249(3) 0.045(2) Uani 1 1 d . . .
H80A H 0.5070 0.3871 0.2162 0.054 Uiso 1 1 calc R . .
C81 C 0.5714(3) 0.4398(5) 0.2212(3) 0.045(2) Uani 1 1 d . . .
C82 C 0.5965(3) 0.5100(5) 0.2315(3) 0.042(2) Uani 1 1 d . . .
H82A H 0.6274 0.5148 0.2276 0.050 Uiso 1 1 calc R . .
C83 C 0.5767(3) 0.5719(5) 0.2472(3) 0.038(2) Uani 1 1 d . . .
C84 C 0.5312(3) 0.5662(5) 0.2502(3) 0.043(2) Uani 1 1 d . . .
H84A H 0.5170 0.6113 0.2587 0.052 Uiso 1 1 calc R . .
C85 C 0.5978(3) 0.3684(5) 0.2115(3) 0.047(2) Uani 1 1 d . . .
C86 C 0.6126(4) 0.3112(6) 0.2455(4) 0.060(3) Uani 1 1 d . . .
C87 C 0.6377(4) 0.2448(7) 0.2360(4) 0.077(3) Uani 1 1 d . . .
H87A H 0.6463 0.2035 0.2583 0.093 Uiso 1 1 calc R . .
C88 C 0.6498(4) 0.2388(7) 0.1952(5) 0.071(3) Uani 1 1 d . . .
C89 C 0.6356(4) 0.2973(7) 0.1638(4) 0.076(3) Uani 1 1 d . . .
H89A H 0.6436 0.2936 0.1357 0.091 Uiso 1 1 calc R . .
C90 C 0.6096(4) 0.3633(6) 0.1697(4) 0.059(3) Uani 1 1 d . . .
C91 C 0.6054(4) 0.6464(6) 0.2650(4) 0.054(3) Uani 1 1 d . . .
C92 C 0.6341(4) 0.6507(7) 0.3126(4) 0.076(3) Uani 1 1 d . . .
C93 C 0.6605(4) 0.7196(9) 0.3292(5) 0.097(4) Uani 1 1 d . . .
H93A H 0.6776 0.7247 0.3619 0.117 Uiso 1 1 calc R . .
C94 C 0.6620(6) 0.7789(8) 0.3000(6) 0.100(5) Uani 1 1 d . . .
C95 C 0.6359(5) 0.7752(7) 0.2541(5) 0.088(4) Uani 1 1 d . . .
H95A H 0.6370 0.8178 0.2342 0.106 Uiso 1 1 calc R . .
C96 C 0.6064(4) 0.7084(6) 0.2342(4) 0.070(3) Uani 1 1 d . . .
C97 C 0.6043(4) 0.3137(7) 0.2918(4) 0.081(4) Uani 1 1 d . . .
H97A H 0.5908 0.3667 0.2941 0.097 Uiso 1 1 calc R . .
C98 C 0.6517(6) 0.3077(10) 0.3330(5) 0.128(6) Uani 1 1 d . . .
H98A H 0.6748 0.3468 0.3293 0.192 Uiso 1 1 calc R . .
H98B H 0.6655 0.2554 0.3336 0.192 Uiso 1 1 calc R . .
H98C H 0.6452 0.3171 0.3626 0.192 Uiso 1 1 calc R . .
C99 C 0.5658(6) 0.2547(9) 0.2957(6) 0.130(6) Uani 1 1 d . . .
H99A H 0.5362 0.2609 0.2687 0.194 Uiso 1 1 calc R . .
H99B H 0.5584 0.2643 0.3248 0.194 Uiso 1 1 calc R . .
H99C H 0.5782 0.2015 0.2961 0.194 Uiso 1 1 calc R . .
C100 C 0.6758(6) 0.1693(10) 0.1870(7) 0.120(5) Uani 1 1 d . . .
H100 H 0.6928 0.1530 0.2202 0.144 Uiso 1 1 calc R . .
C101 C 0.6511(8) 0.1038(12) 0.1703(10) 0.234(15) Uani 1 1 d . . .
H10S H 0.6242 0.0984 0.1829 0.352 Uiso 1 1 calc R . .
H10T H 0.6728 0.0588 0.1798 0.352 Uiso 1 1 calc R . .
H10U H 0.6383 0.1065 0.1359 0.352 Uiso 1 1 calc R . .
C102 C 0.7191(6) 0.1881(10) 0.1715(6) 0.144(7) Uani 1 1 d . . .
H10M H 0.7352 0.1395 0.1675 0.216 Uiso 1 1 calc R . .
H10N H 0.7420 0.2207 0.1953 0.216 Uiso 1 1 calc R . .
H10O H 0.7082 0.2163 0.1415 0.216 Uiso 1 1 calc R . .
C103 C 0.5940(4) 0.4258(7) 0.1313(4) 0.071(3) Uani 1 1 d . . .
H10B H 0.5723 0.4637 0.1400 0.085 Uiso 1 1 calc R . .
C104 C 0.5672(5) 0.3924(9) 0.0851(5) 0.116(5) Uani 1 1 d . . .
H10D H 0.5576 0.4343 0.0617 0.174 Uiso 1 1 calc R . .
H10E H 0.5382 0.3656 0.0870 0.174 Uiso 1 1 calc R . .
H10F H 0.5880 0.3551 0.0759 0.174 Uiso 1 1 calc R . .
C105 C 0.6378(6) 0.4694(8) 0.1284(5) 0.114(5) Uani 1 1 d . . .
H10J H 0.6275 0.5094 0.1038 0.172 Uiso 1 1 calc R . .
H10K H 0.6600 0.4329 0.1208 0.172 Uiso 1 1 calc R . .
H10L H 0.6543 0.4945 0.1587 0.172 Uiso 1 1 calc R . .
C106 C 0.6343(6) 0.5831(8) 0.3475(5) 0.104(5) Uani 1 1 d . . .
H10C H 0.6116 0.5421 0.3291 0.125 Uiso 1 1 calc R . .
C107 C 0.6162(6) 0.6080(10) 0.3854(6) 0.130(6) Uani 1 1 d . . .
H10G H 0.6165 0.5636 0.4060 0.196 Uiso 1 1 calc R . .
H10H H 0.5829 0.6275 0.3719 0.196 Uiso 1 1 calc R . .
H10I H 0.6370 0.6497 0.4037 0.196 Uiso 1 1 calc R . .
C108 C 0.6842(7) 0.5469(10) 0.3649(6) 0.154(7) Uani 1 1 d . . .
H10P H 0.6844 0.5043 0.3868 0.231 Uiso 1 1 calc R . .
H10Q H 0.7080 0.5866 0.3811 0.231 Uiso 1 1 calc R . .
H10R H 0.6927 0.5262 0.3382 0.231 Uiso 1 1 calc R . .
C109 C 0.6910(8) 0.8541(12) 0.3207(8) 0.169(8) Uani 1 1 d . . .
H109 H 0.6920 0.8425 0.3536 0.203 Uiso 1 1 calc R . .
C110 C 0.7402(15) 0.840(2) 0.330(2) 0.65(6) Uani 1 1 d . . .
H11S H 0.7585 0.8880 0.3425 0.970 Uiso 1 1 calc R . .
H11T H 0.7461 0.8250 0.3010 0.970 Uiso 1 1 calc R . .
H11U H 0.7508 0.7983 0.3532 0.970 Uiso 1 1 calc R . .
C111 C 0.6603(14) 0.9216(16) 0.3162(16) 0.47(4) Uani 1 1 d . . .
H11P H 0.6803 0.9673 0.3295 0.700 Uiso 1 1 calc R . .
H11Q H 0.6372 0.9124 0.3332 0.700 Uiso 1 1 calc R . .
H11R H 0.6425 0.9310 0.2829 0.700 Uiso 1 1 calc R . .
C112 C 0.5791(5) 0.7049(7) 0.1831(4) 0.088(4) Uani 1 1 d . . .
H11I H 0.5584 0.6570 0.1773 0.105 Uiso 1 1 calc R . .
C113 C 0.6139(7) 0.6978(10) 0.1536(5) 0.137(6) Uani 1 1 d . . .
H11M H 0.6347 0.6519 0.1639 0.205 Uiso 1 1 calc R . .
H11N H 0.6341 0.7448 0.1580 0.205 Uiso 1 1 calc R . .
H11O H 0.5948 0.6923 0.1203 0.205 Uiso 1 1 calc R . .
C114 C 0.5453(6) 0.7756(8) 0.1664(5) 0.118(5) Uani 1 1 d . . .
H11J H 0.5235 0.7796 0.1852 0.178 Uiso 1 1 calc R . .
H11K H 0.5261 0.7688 0.1332 0.178 Uiso 1 1 calc R . .
H11L H 0.5648 0.8233 0.1702 0.178 Uiso 1 1 calc R . .
C115 C 0.4688(6) 0.2509(9) 0.1394(5) 0.119(6) Uani 1 1 d . . .
H11A H 0.4747 0.2981 0.1595 0.143 Uiso 1 1 calc R . .
H11B H 0.4429 0.2200 0.1459 0.143 Uiso 1 1 calc R . .
C116 C 0.5105(5) 0.2073(7) 0.1503(5) 0.094(4) Uani 1 1 d . . .
H11C H 0.5110 0.1669 0.1740 0.113 Uiso 1 1 calc R . .
H11D H 0.5395 0.2409 0.1628 0.113 Uiso 1 1 calc R . .
C117 C 0.5092(7) 0.1709(10) 0.1052(7) 0.151(7) Uani 1 1 d . . .
H11G H 0.4980 0.1161 0.1038 0.181 Uiso 1 1 calc R . .
H11H H 0.5420 0.1713 0.1020 0.181 Uiso 1 1 calc R . .
C118 C 0.4744(6) 0.2183(10) 0.0662(6) 0.126(6) Uani 1 1 d . . .
H11E H 0.4919 0.2459 0.0476 0.152 Uiso 1 1 calc R . .
H11F H 0.4492 0.1844 0.0450 0.152 Uiso 1 1 calc R . .
C119 C 0.4472(5) 0.5305(7) 0.1116(4) 0.088(4) Uani 1 1 d . . .
H11V H 0.4680 0.5056 0.1409 0.105 Uiso 1 1 calc R . .
H11W H 0.4148 0.5397 0.1145 0.105 Uiso 1 1 calc R . .
C120 C 0.4696(6) 0.6081(8) 0.1039(6) 0.118(6) Uani 1 1 d . . .
H12G H 0.4449 0.6500 0.0952 0.141 Uiso 1 1 calc R . .
H12H H 0.4962 0.6241 0.1325 0.141 Uiso 1 1 calc R . .
C121 C 0.4869(12) 0.5919(11) 0.0677(12) 0.28(2) Uani 1 1 d . . .
H12I H 0.5221 0.5803 0.0807 0.338 Uiso 1 1 calc R . .
H12J H 0.4829 0.6386 0.0473 0.338 Uiso 1 1 calc R . .
C122 C 0.4600(6) 0.5203(11) 0.0369(5) 0.132(7) Uani 1 1 d . . .
H12A H 0.4327 0.5373 0.0093 0.158 Uiso 1 1 calc R . .
H12B H 0.4825 0.4874 0.0264 0.158 Uiso 1 1 calc R . .
C123 C 0.3020(4) 0.3548(8) 0.0588(4) 0.086(4) Uani 1 1 d . . .
H12E H 0.3063 0.3123 0.0822 0.103 Uiso 1 1 calc R . .
H12F H 0.3054 0.4056 0.0753 0.103 Uiso 1 1 calc R . .
C124 C 0.2549(5) 0.3490(10) 0.0233(8) 0.147(7) Uani 1 1 d . . .
H12M H 0.2416 0.4017 0.0131 0.176 Uiso 1 1 calc R . .
H12N H 0.2321 0.3205 0.0356 0.176 Uiso 1 1 calc R . .
C125 C 0.2623(7) 0.3058(12) -0.0169(6) 0.138(7) Uani 1 1 d . . .
H12K H 0.2576 0.2490 -0.0138 0.166 Uiso 1 1 calc R . .
H12L H 0.2392 0.3241 -0.0471 0.166 Uiso 1 1 calc R . .
C126 C 0.3120(6) 0.3226(8) -0.0144(4) 0.092(4) Uani 1 1 d . . .
H12C H 0.3127 0.3644 -0.0369 0.111 Uiso 1 1 calc R . .
H12D H 0.3275 0.2753 -0.0221 0.111 Uiso 1 1 calc R . .

loop_
_atom_site_aniso_label
_atom_site_aniso_U_11
_atom_site_aniso_U_22
_atom_site_aniso_U_33
_atom_site_aniso_U_23
_atom_site_aniso_U_13
_atom_site_aniso_U_12
Mo1 0.0347(5) 0.0336(4) 0.0309(4) 0.0011(4) 0.0187(3) -0.0003(4)
N1 0.021(4) 0.052(5) 0.031(4) -0.009(3) 0.006(3) -0.002(3)
N2 0.056(5) 0.025(4) 0.030(4) 0.008(3) 0.013(4) 0.010(3)
N3 0.040(4) 0.041(4) 0.035(4) 0.000(3) 0.024(4) 0.009(3)
N4 0.048(5) 0.032(4) 0.039(4) -0.007(3) 0.027(4) -0.012(3)
N5 0.038(4) 0.036(4) 0.040(4) 0.003(3) 0.026(4) 0.005(3)
N6 0.063(5) 0.052(5) 0.038(5) -0.001(4) 0.030(4) -0.002(4)
O1 0.089(6) 0.087(5) 0.080(6) -0.025(4) 0.041(5) 0.016(4)
O2 0.070(5) 0.091(5) 0.064(5) 0.023(4) 0.045(4) 0.000(4)
O3 0.075(5) 0.077(5) 0.048(4) 0.002(4) 0.021(4) 0.001(4)
Mg 0.061(2) 0.091(3) 0.0424(19) -0.0071(18) 0.0329(18) 0.008(2)
Br 0.234(3) 0.359(4) 0.1267(18) -0.028(2) 0.107(2) 0.002(3)
C1 0.082(8) 0.045(6) 0.043(6) 0.011(5) 0.032(6) 0.008(5)
C2 0.063(6) 0.037(5) 0.029(5) 0.016(4) 0.018(5) 0.003(5)
C3 0.031(5) 0.073(7) 0.049(6) 0.010(5) 0.026(5) 0.009(5)
C4 0.023(5) 0.057(6) 0.033(5) 0.014(4) 0.014(4) 0.012(4)
C5 0.063(7) 0.057(6) 0.061(7) -0.017(5) 0.039(6) 0.002(5)
C6 0.038(6) 0.051(6) 0.047(6) -0.004(5) 0.017(5) -0.001(4)
C7 0.036(5) 0.014(4) 0.053(5) 0.006(4) 0.022(4) -0.002(4)
C8 0.046(6) 0.031(5) 0.037(5) -0.007(4) 0.012(4) 0.005(4)
C9 0.042(5) 0.024(5) 0.055(6) 0.017(5) 0.015(5) 0.012(4)
C10 0.058(7) 0.048(6) 0.057(6) 0.011(5) 0.022(6) 0.002(5)
C11 0.058(7) 0.037(6) 0.060(6) 0.011(5) 0.036(6) 0.003(5)
C12 0.035(5) 0.030(5) 0.048(6) 0.013(4) 0.022(5) 0.009(4)
C13 0.049(6) 0.032(5) 0.060(7) -0.006(5) 0.005(5) 0.006(5)
C14 0.073(8) 0.039(6) 0.063(7) 0.001(5) 0.022(6) 0.008(5)
C15 0.074(8) 0.057(7) 0.062(7) -0.004(6) 0.012(6) 0.010(6)
C16 0.076(8) 0.041(6) 0.069(8) 0.015(6) 0.009(7) 0.006(6)
C17 0.080(8) 0.033(6) 0.095(9) -0.015(6) 0.022(7) 0.006(6)
C18 0.061(7) 0.027(5) 0.071(7) -0.003(5) 0.014(6) 0.004(5)
C19 0.046(6) 0.025(4) 0.040(5) -0.003(4) 0.009(5) 0.004(4)
C20 0.085(9) 0.046(6) 0.054(7) -0.006(5) 0.022(6) 0.004(6)
C21 0.062(7) 0.055(6) 0.061(7) -0.023(5) 0.008(6) 0.002(6)
C22 0.077(9) 0.082(8) 0.050(7) -0.017(6) 0.008(6) -0.008(7)
C23 0.054(7) 0.057(6) 0.071(8) -0.002(6) 0.015(6) 0.013(5)
C24 0.048(6) 0.050(6) 0.048(6) 0.000(5) 0.011(5) 0.002(5)
C25 0.108(10) 0.045(6) 0.065(7) 0.021(5) 0.045(7) 0.018(7)
C26 0.191(16) 0.115(11) 0.074(9) 0.012(8) 0.063(10) 0.042(11)
C27 0.129(13) 0.072(9) 0.142(13) 0.010(9) 0.072(11) 0.003(9)
C28 0.110(11) 0.062(8) 0.098(11) 0.019(7) 0.004(9) 0.037(8)
C29 0.205(18) 0.085(10) 0.091(11) 0.023(8) 0.003(11) 0.070(11)
C30 0.26(2) 0.079(10) 0.096(12) 0.010(9) -0.059(14) 0.029(12)
C31 0.043(7) 0.051(6) 0.106(10) 0.015(7) 0.024(7) 0.010(5)
C32 0.104(10) 0.083(9) 0.092(10) 0.021(8) 0.047(8) -0.006(8)
C33 0.091(11) 0.079(9) 0.182(16) 0.028(9) 0.060(11) 0.028(8)
C34 0.093(9) 0.074(7) 0.062(7) -0.019(6) 0.030(7) 0.027(7)
C35 0.124(12) 0.151(13) 0.087(10) 0.006(9) 0.056(9) 0.053(10)
C36 0.135(13) 0.086(10) 0.118(12) -0.039(8) -0.020(10) 0.050(9)
C37 0.056(9) 0.169(15) 0.077(10) -0.029(10) -0.020(8) 0.000(10)
C38 0.29(3) 0.53(6) 0.24(3) 0.27(4) -0.22(3) -0.23(4)
C39 0.115(16) 0.45(4) 0.16(2) -0.01(2) -0.023(14) -0.13(2)
C40 0.034(6) 0.060(6) 0.060(7) -0.015(5) 0.015(5) -0.012(5)
C41 0.062(8) 0.105(9) 0.067(8) 0.004(7) 0.023(6) 0.012(7)
C42 0.080(8) 0.049(6) 0.078(8) -0.017(6) 0.033(7) 0.003(6)
C43 0.032(5) 0.035(5) 0.027(5) 0.000(4) 0.012(4) 0.006(4)
C44 0.038(5) 0.033(5) 0.034(5) 0.004(4) 0.025(4) 0.003(4)
C45 0.050(6) 0.043(5) 0.031(5) 0.006(4) 0.036(4) 0.004(4)
C46 0.042(6) 0.049(5) 0.033(5) 0.006(4) 0.018(4) 0.007(4)
C47 0.047(5) 0.038(5) 0.036(5) 0.001(4) 0.027(4) -0.001(4)
C48 0.039(5) 0.037(5) 0.034(5) -0.002(4) 0.022(4) -0.008(4)
C49 0.053(6) 0.040(5) 0.041(5) 0.007(4) 0.034(5) 0.010(4)
C50 0.053(6) 0.035(5) 0.055(6) 0.004(4) 0.031(5) -0.002(5)
C51 0.075(7) 0.044(6) 0.060(7) 0.003(5) 0.043(6) -0.006(5)
C52 0.062(7) 0.053(6) 0.066(7) 0.008(5) 0.046(6) -0.003(5)
C53 0.079(8) 0.066(7) 0.051(6) 0.004(5) 0.057(6) 0.004(6)
C54 0.069(7) 0.059(6) 0.042(6) 0.009(5) 0.035(5) 0.014(5)
C55 0.041(6) 0.064(6) 0.041(5) 0.025(5) 0.022(5) -0.008(5)
C56 0.041(6) 0.041(5) 0.051(6) 0.013(4) 0.031(5) 0.016(4)
C57 0.041(6) 0.054(6) 0.079(8) 0.004(6) 0.029(6) 0.012(5)
C58 0.049(7) 0.076(8) 0.080(8) 0.011(7) 0.025(7) 0.019(6)
C59 0.047(7) 0.103(9) 0.046(6) -0.002(6) 0.003(5) -0.004(6)
C60 0.034(6) 0.080(7) 0.040(6) 0.003(5) 0.009(5) 0.003(5)
C61 0.083(8) 0.050(6) 0.044(6) 0.007(5) 0.040(6) -0.013(5)
C62 0.097(10) 0.145(12) 0.060(8) -0.004(8) 0.036(8) -0.045(9)
C63 0.146(12) 0.065(7) 0.084(9) -0.013(6) 0.080(9) -0.030(8)
C64 0.116(10) 0.055(7) 0.089(9) -0.005(6) 0.081(8) -0.003(7)
C65 0.173(15) 0.078(9) 0.151(14) 0.013(9) 0.110(13) -0.022(10)
C66 0.168(15) 0.100(10) 0.088(10) 0.052(8) 0.036(10) -0.030(10)
C67 0.075(7) 0.058(7) 0.043(6) -0.005(5) 0.030(6) -0.015(6)
C68 0.134(12) 0.072(8) 0.117(11) -0.024(8) 0.077(10) -0.010(8)
C69 0.081(9) 0.106(10) 0.070(8) 0.002(7) -0.014(7) -0.003(8)
C70 0.049(6) 0.049(6) 0.080(8) -0.015(6) 0.027(6) 0.003(5)
C71 0.083(8) 0.063(7) 0.074(8) -0.002(6) 0.037(7) 0.000(6)
C72 0.094(9) 0.054(7) 0.103(10) -0.012(6) 0.056(8) -0.008(6)
C73 0.044(8) 0.117(11) 0.109(11) 0.002(9) 0.014(7) 0.015(8)
C74 0.102(14) 0.27(3) 0.30(3) 0.18(2) 0.056(16) 0.093(16)
C75 0.045(8) 0.230(19) 0.100(11) 0.041(12) -0.001(7) 0.000(11)
C76 0.039(6) 0.111(9) 0.045(6) -0.020(6) 0.020(5) 0.002(6)
C77 0.073(8) 0.098(10) 0.088(9) -0.021(7) 0.017(7) 0.007(7)
C78 0.106(11) 0.177(15) 0.061(8) -0.039(9) 0.039(8) -0.042(10)
C79 0.043(6) 0.044(5) 0.027(5) 0.004(4) 0.013(4) 0.003(5)
C80 0.044(6) 0.055(6) 0.037(5) -0.003(4) 0.017(4) -0.011(5)
C81 0.038(6) 0.053(6) 0.048(6) 0.007(4) 0.018(5) 0.003(5)
C82 0.031(5) 0.064(6) 0.037(5) 0.006(5) 0.021(4) 0.004(5)
C83 0.037(5) 0.037(5) 0.044(5) 0.011(4) 0.019(4) 0.002(4)
C84 0.055(6) 0.038(5) 0.044(5) 0.002(4) 0.027(5) -0.002(5)
C85 0.040(6) 0.048(6) 0.062(6) 0.011(5) 0.031(5) 0.003(5)
C86 0.053(7) 0.066(7) 0.065(7) 0.012(6) 0.025(6) 0.008(6)
C87 0.065(8) 0.077(8) 0.100(10) 0.023(7) 0.041(7) 0.014(6)
C88 0.076(8) 0.063(7) 0.094(9) 0.006(7) 0.055(8) 0.025(6)
C89 0.077(8) 0.101(9) 0.066(8) -0.005(7) 0.046(7) 0.016(7)
C90 0.066(7) 0.063(7) 0.065(7) 0.001(6) 0.043(6) 0.001(6)
C91 0.060(7) 0.051(6) 0.065(7) 0.002(5) 0.038(6) -0.015(5)
C92 0.047(7) 0.101(10) 0.074(9) 0.009(7) 0.010(6) -0.017(7)
C93 0.065(9) 0.123(12) 0.087(10) -0.026(9) 0.000(7) -0.037(8)
C94 0.126(13) 0.093(10) 0.094(11) -0.004(9) 0.056(10) -0.046(9)
C95 0.121(11) 0.067(8) 0.104(11) 0.007(8) 0.074(10) -0.022(8)
C96 0.070(8) 0.060(7) 0.080(9) -0.009(6) 0.027(7) -0.014(6)
C97 0.082(9) 0.094(9) 0.080(9) 0.030(7) 0.047(8) 0.036(7)
C98 0.134(13) 0.172(15) 0.081(10) 0.020(10) 0.037(10) 0.068(12)
C99 0.169(16) 0.109(12) 0.149(15) 0.042(10) 0.104(13) 0.003(11)
C100 0.086(11) 0.132(14) 0.174(16) 0.004(12) 0.086(12) 0.009(10)
C101 0.19(2) 0.142(18) 0.46(4) -0.11(2) 0.23(3) -0.028(16)
C102 0.110(13) 0.174(16) 0.157(16) 0.014(13) 0.056(12) 0.075(12)
C103 0.086(8) 0.075(8) 0.070(8) 0.004(6) 0.052(7) -0.007(7)
C104 0.118(12) 0.135(13) 0.082(10) 0.024(9) 0.014(9) 0.011(10)
C105 0.151(14) 0.123(12) 0.104(11) 0.015(9) 0.089(11) 0.000(10)
C106 0.106(12) 0.097(10) 0.076(9) 0.006(9) -0.015(9) -0.043(9)
C107 0.111(12) 0.183(17) 0.103(12) 0.063(12) 0.042(10) 0.021(11)
C108 0.177(18) 0.121(13) 0.126(15) 0.002(11) -0.003(13) 0.038(13)
C109 0.159(19) 0.116(15) 0.23(2) -0.023(15) 0.059(17) -0.088(14)
C110 0.28(4) 0.43(6) 1.33(17) -0.50(9) 0.39(7) -0.30(5)
C111 0.35(5) 0.12(2) 0.70(9) -0.13(3) -0.14(5) -0.10(3)
C112 0.135(12) 0.057(7) 0.070(9) -0.001(6) 0.032(9) -0.017(8)
C113 0.205(18) 0.152(14) 0.069(10) 0.007(9) 0.066(11) 0.043(13)
C114 0.156(14) 0.087(10) 0.105(12) 0.027(8) 0.031(10) 0.002(10)
C115 0.131(13) 0.149(13) 0.074(10) 0.010(9) 0.028(9) 0.090(11)
C116 0.091(10) 0.069(8) 0.134(13) 0.019(8) 0.053(9) 0.007(7)
C117 0.186(19) 0.112(13) 0.158(18) -0.001(12) 0.062(15) 0.065(13)
C118 0.128(13) 0.138(13) 0.133(14) -0.040(11) 0.070(12) 0.037(11)
C119 0.110(11) 0.079(9) 0.080(9) -0.001(7) 0.039(8) 0.001(8)
C120 0.123(12) 0.090(10) 0.134(13) 0.050(9) 0.033(11) -0.038(9)
C121 0.47(5) 0.089(14) 0.49(5) 0.02(2) 0.44(4) -0.02(2)
C122 0.149(14) 0.179(17) 0.123(12) 0.071(12) 0.120(12) 0.042(13)
C123 0.072(9) 0.128(11) 0.074(8) 0.000(8) 0.044(8) -0.015(8)
C124 0.067(11) 0.142(15) 0.20(2) -0.057(14) 0.006(12) -0.024(10)
C125 0.114(15) 0.163(17) 0.100(13) 0.010(12) -0.017(11) -0.028(13)
C126 0.122(12) 0.092(9) 0.038(7) -0.003(6) -0.007(7) -0.009(9)

loop_
_atom_type_symbol
_atom_type_description
_atom_type_scat_dispersion_real
_atom_type_scat_dispersion_imag
_atom_type_scat_source
C C 0.0033 0.0016 'International Tables Vol C Tables 4.2.6.8 and 6.1.1.4'
H H 0.0000 0.0000 'International Tables Vol C Tables 4.2.6.8 and 6.1.1.4'
N N 0.0061 0.0033 'International Tables Vol C Tables 4.2.6.8 and 6.1.1.4'
O O 0.0106 0.0060 'International Tables Vol C Tables 4.2.6.8 and 6.1.1.4'
Mg Mg 0.0486 0.0363 'International Tables Vol C Tables 4.2.6.8 and 6.1.1.4'
Mo Mo -1.6832 0.6857 'International Tables Vol C Tables 4.2.6.8 and 6.1.1.4'
Br Br -0.2901 2.4595 'International Tables Vol C Tables 4.2.6.8 and 6.1.1.4'

loop_
_geom_angle_atom_site_label_1
_geom_angle_atom_site_label_2
_geom_angle_atom_site_label_3
_geom_angle
_geom_angle_site_symmetry_1
_geom_angle_site_symmetry_3
_geom_angle_publ_flag
N5 Mo1 N3 98.6(3) . . ?
N5 Mo1 N4 102.4(3) . . ?
N3 Mo1 N4 116.0(3) . . ?
N5 Mo1 N2 98.6(3) . . ?
N3 Mo1 N2 119.1(3) . . ?
N4 Mo1 N2 116.2(3) . . ?
N5 Mo1 N1 177.4(3) . . ?
N3 Mo1 N1 80.5(2) . . ?
N4 Mo1 N1 80.2(2) . . ?
N2 Mo1 N1 79.9(3) . . ?
C3 N1 C5 111.8(7) . . ?
C3 N1 C1 110.0(7) . . ?
C5 N1 C1 110.4(7) . . ?
C3 N1 Mo1 108.6(5) . . ?
C5 N1 Mo1 107.5(5) . . ?
C1 N1 Mo1 108.4(5) . . ?
C7 N2 C2 112.4(6) . . ?
C7 N2 Mo1 134.1(5) . . ?
C2 N2 Mo1 113.3(5) . . ?
C43 N3 C4 113.4(6) . . ?
C43 N3 Mo1 134.1(5) . . ?
C4 N3 Mo1 112.4(5) . . ?
C79 N4 C6 111.9(6) . . ?
C79 N4 Mo1 134.4(5) . . ?
C6 N4 Mo1 113.6(5) . . ?
N6 N5 Mo1 178.7(7) . . ?
N5 N6 Mg 171.5(7) . . ?
C115 O1 C118 106.4(10) . . ?
C115 O1 Mg 126.0(7) . . ?
C118 O1 Mg 127.5(9) . . ?
C119 O2 C122 110.8(11) . . ?
C119 O2 Mg 124.3(6) . . ?
C122 O2 Mg 124.7(9) . . ?
C123 O3 C126 107.8(9) . . ?
C123 O3 Mg 126.2(6) . . ?
C126 O3 Mg 126.0(8) . . ?
O1 Mg O2 120.0(3) . . ?
O1 Mg N6 88.4(3) . . ?
O2 Mg N6 86.8(3) . . ?
O1 Mg O3 114.2(3) . . ?
O2 Mg O3 125.3(3) . . ?
N6 Mg O3 87.9(3) . . ?
O1 Mg Br 92.3(3) . . ?
O2 Mg Br 93.3(2) . . ?
N6 Mg Br 179.1(3) . . ?
O3 Mg Br 91.3(2) . . ?
N1 C1 C2 108.2(7) . . ?
N2 C2 C1 108.9(7) . . ?
N1 C3 C4 110.6(7) . . ?
N3 C4 C3 109.1(6) . . ?
N1 C5 C6 108.4(8) . . ?
N4 C6 C5 107.4(7) . . ?
C8 C7 C12 120.1(7) . . ?
C8 C7 N2 122.7(8) . . ?
C12 C7 N2 116.9(7) . . ?
C9 C8 C7 120.9(8) . . ?
C8 C9 C10 120.4(7) . . ?
C8 C9 C13 120.3(8) . . ?
C10 C9 C13 119.1(8) . . ?
C9 C10 C11 119.8(9) . . ?
C12 C11 C10 119.8(9) . . ?
C12 C11 C19 120.3(7) . . ?
C10 C11 C19 119.7(8) . . ?
C11 C12 C7 118.7(7) . . ?
C18 C13 C14 119.4(9) . . ?
C18 C13 C9 119.5(9) . . ?
C14 C13 C9 121.0(9) . . ?
C13 C14 C15 120.0(10) . . ?
C13 C14 C25 121.7(9) . . ?
C15 C14 C25 118.3(10) . . ?
C16 C15 C14 120.7(11) . . ?
C15 C16 C17 121.8(10) . . ?
C15 C16 C28 119.7(12) . . ?
C17 C16 C28 118.5(12) . . ?
C16 C17 C18 118.3(10) . . ?
C13 C18 C17 119.7(10) . . ?
C13 C18 C31 122.4(8) . . ?
C17 C18 C31 117.9(10) . . ?
C20 C19 C24 119.1(9) . . ?
C20 C19 C11 122.1(8) . . ?
C24 C19 C11 118.8(8) . . ?
C21 C20 C19 119.8(10) . . ?
C21 C20 C34 119.0(9) . . ?
C19 C20 C34 121.1(10) . . ?
C22 C21 C20 121.6(10) . . ?
C23 C22 C21 119.1(10) . . ?
C23 C22 C37 119.9(12) . . ?
C21 C22 C37 120.9(11) . . ?
C22 C23 C24 122.6(10) . . ?
C23 C24 C19 117.6(9) . . ?
C23 C24 C40 119.2(9) . . ?
C19 C24 C40 123.1(8) . . ?
C14 C25 C26 113.5(10) . . ?
C14 C25 C27 110.7(9) . . ?
C26 C25 C27 110.3(11) . . ?
C29 C28 C30 110.9(13) . . ?
C29 C28 C16 117.0(12) . . ?
C30 C28 C16 109.8(10) . . ?
C32 C31 C33 110.0(11) . . ?
C32 C31 C18 110.6(8) . . ?
C33 C31 C18 114.2(10) . . ?
C20 C34 C35 112.4(9) . . ?
C20 C34 C36 108.0(11) . . ?
C35 C34 C36 111.4(10) . . ?
C38 C37 C39 128.3(18) . . ?
C38 C37 C22 118.5(17) . . ?
C39 C37 C22 112.3(15) . . ?
C41 C40 C24 112.5(8) . . ?
C41 C40 C42 110.5(8) . . ?
C24 C40 C42 110.2(8) . . ?
C44 C43 C48 118.8(7) . . ?
C44 C43 N3 118.9(7) . . ?
C48 C43 N3 122.2(7) . . ?
C45 C44 C43 120.6(8) . . ?
C44 C45 C46 120.3(7) . . ?
C44 C45 C49 120.5(8) . . ?
C46 C45 C49 118.8(7) . . ?
C47 C46 C45 121.0(8) . . ?
C46 C47 C48 119.1(8) . . ?
C46 C47 C55 118.2(7) . . ?
C48 C47 C55 122.4(7) . . ?
C43 C48 C47 120.3(7) . . ?
C54 C49 C50 116.5(8) . . ?
C54 C49 C45 123.2(8) . . ?
C50 C49 C45 120.2(7) . . ?
C51 C50 C49 120.4(8) . . ?
C51 C50 C61 120.4(8) . . ?
C49 C50 C61 119.2(7) . . ?
C50 C51 C52 122.7(9) . . ?
C53 C52 C51 117.1(8) . . ?
C53 C52 C64 121.6(9) . . ?
C51 C52 C64 121.2(9) . . ?
C52 C53 C54 122.2(9) . . ?
C53 C54 C49 121.1(9) . . ?
C53 C54 C67 118.3(8) . . ?
C49 C54 C67 120.6(8) . . ?
C56 C55 C60 118.9(8) . . ?
C56 C55 C47 123.9(8) . . ?
C60 C55 C47 117.2(8) . . ?
C57 C56 C55 119.0(9) . . ?
C57 C56 C70 121.5(9) . . ?
C55 C56 C70 119.3(8) . . ?
C56 C57 C58 124.7(10) . . ?
C57 C58 C59 116.8(9) . . ?
C57 C58 C73 121.0(11) . . ?
C59 C58 C73 122.2(11) . . ?
C58 C59 C60 121.5(10) . . ?
C59 C60 C55 118.8(9) . . ?
C59 C60 C76 118.3(9) . . ?
C55 C60 C76 122.8(8) . . ?
C63 C61 C50 111.3(8) . . ?
C63 C61 C62 110.9(10) . . ?
C50 C61 C62 109.8(8) . . ?
C65 C64 C52 111.4(9) . . ?
C65 C64 C66 115.6(11) . . ?
C52 C64 C66 110.4(10) . . ?
C69 C67 C54 113.3(9) . . ?
C69 C67 C68 110.1(10) . . ?
C54 C67 C68 113.1(9) . . ?
C72 C70 C56 111.0(9) . . ?
C72 C70 C71 109.5(8) . . ?
C56 C70 C71 113.1(8) . . ?
C75 C73 C74 109.0(14) . . ?
C75 C73 C58 117.1(12) . . ?
C74 C73 C58 107.0(12) . . ?
C60 C76 C77 112.4(8) . . ?
C60 C76 C78 109.7(10) . . ?
C77 C76 C78 113.1(9) . . ?
C84 C79 C80 116.6(8) . . ?
C84 C79 N4 124.0(8) . . ?
C80 C79 N4 119.0(8) . . ?
C79 C80 C81 120.6(8) . . ?
C82 C81 C80 119.7(8) . . ?
C82 C81 C85 118.3(8) . . ?
C80 C81 C85 121.6(8) . . ?
C83 C82 C81 119.9(8) . . ?
C84 C83 C82 119.8(8) . . ?
C84 C83 C91 118.2(8) . . ?
C82 C83 C91 121.8(8) . . ?
C83 C84 C79 123.1(8) . . ?
C86 C85 C90 120.5(9) . . ?
C86 C85 C81 119.0(8) . . ?
C90 C85 C81 120.4(8) . . ?
C85 C86 C87 118.3(10) . . ?
C85 C86 C97 124.4(10) . . ?
C87 C86 C97 117.3(9) . . ?
C88 C87 C86 121.8(10) . . ?
C89 C88 C87 117.2(10) . . ?
C89 C88 C100 122.9(12) . . ?
C87 C88 C100 119.9(12) . . ?
C88 C89 C90 124.6(10) . . ?
C89 C90 C85 117.4(9) . . ?
C89 C90 C103 120.5(9) . . ?
C85 C90 C103 122.0(9) . . ?
C92 C91 C96 119.7(9) . . ?
C92 C91 C83 118.6(9) . . ?
C96 C91 C83 121.6(9) . . ?
C91 C92 C93 118.8(11) . . ?
C91 C92 C106 121.1(10) . . ?
C93 C92 C106 120.0(11) . . ?
C94 C93 C92 121.8(13) . . ?
C95 C94 C93 120.4(12) . . ?
C95 C94 C109 120.2(15) . . ?
C93 C94 C109 119.3(15) . . ?
C94 C95 C96 121.8(11) . . ?
C91 C96 C95 117.4(11) . . ?
C91 C96 C112 122.0(10) . . ?
C95 C96 C112 120.6(11) . . ?
C86 C97 C98 112.2(10) . . ?
C86 C97 C99 113.2(11) . . ?
C98 C97 C99 112.5(11) . . ?
C101 C100 C88 119.9(14) . . ?
C101 C100 C102 117.5(17) . . ?
C88 C100 C102 113.7(14) . . ?
C104 C103 C105 109.9(10) . . ?
C104 C103 C90 112.1(10) . . ?
C105 C103 C90 109.9(10) . . ?
C107 C106 C108 113.5(13) . . ?
C107 C106 C92 112.6(13) . . ?
C108 C106 C92 109.4(13) . . ?
C110 C109 C111 136(2) . . ?
C110 C109 C94 109(2) . . ?
C111 C109 C94 112.8(19) . . ?
C96 C112 C114 112.2(11) . . ?
C96 C112 C113 111.3(12) . . ?
C114 C112 C113 110.0(11) . . ?
C116 C115 O1 111.1(12) . . ?
C115 C116 C117 104.6(13) . . ?
C116 C117 C118 107.2(13) . . ?
O1 C118 C117 104.6(13) . . ?
O2 C119 C120 108.5(11) . . ?
C121 C120 C119 103.3(14) . . ?
C120 C121 C122 112.4(16) . . ?
O2 C122 C121 99.4(12) . . ?
C124 C123 O3 106.4(12) . . ?
C123 C124 C125 106.4(14) . . ?
C126 C125 C124 105.2(14) . . ?
C125 C126 O3 106.7(12) . . ?

loop_
_geom_bond_atom_site_label_1
_geom_bond_atom_site_label_2
_geom_bond_distance
_geom_bond_site_symmetry_2
_geom_bond_publ_flag
Mo1 N5 1.863(7) . ?
Mo1 N3 2.026(6) . ?
Mo1 N4 2.029(6) . ?
Mo1 N2 2.035(6) . ?
Mo1 N1 2.241(6) . ?
N1 C3 1.454(10) . ?
N1 C5 1.487(11) . ?
N1 C1 1.492(10) . ?
N2 C7 1.412(9) . ?
N2 C2 1.482(10) . ?
N3 C43 1.420(10) . ?
N3 C4 1.503(9) . ?
N4 C79 1.414(10) . ?
N4 C6 1.463(10) . ?
N5 N6 1.156(8) . ?
N6 Mg 2.073(8) . ?
O1 C115 1.443(14) . ?
O1 C118 1.464(13) . ?
O1 Mg 2.052(9) . ?
O2 C119 1.449(13) . ?
O2 C122 1.464(12) . ?
O2 Mg 2.073(8) . ?
O3 C123 1.463(12) . ?
O3 C126 1.478(12) . ?
O3 Mg 2.076(8) . ?
Mg Br 2.430(4) . ?
C1 C2 1.521(12) . ?
C3 C4 1.515(11) . ?
C5 C6 1.553(12) . ?
C7 C8 1.380(11) . ?
C7 C12 1.409(11) . ?
C8 C9 1.372(11) . ?
C9 C10 1.389(12) . ?
C9 C13 1.509(11) . ?
C10 C11 1.408(12) . ?
C11 C12 1.405(12) . ?
C11 C19 1.522(12) . ?
C13 C18 1.384(13) . ?
C13 C14 1.397(13) . ?
C14 C15 1.415(13) . ?
C14 C25 1.506(14) . ?
C15 C16 1.338(14) . ?
C16 C17 1.386(15) . ?
C16 C28 1.543(14) . ?
C17 C18 1.454(13) . ?
C18 C31 1.534(14) . ?
C19 C20 1.410(12) . ?
C19 C24 1.425(12) . ?
C20 C21 1.372(13) . ?
C20 C34 1.505(14) . ?
C21 C22 1.370(14) . ?
C22 C23 1.369(14) . ?
C22 C37 1.566(15) . ?
C23 C24 1.391(13) . ?
C24 C40 1.526(13) . ?
C25 C26 1.543(15) . ?
C25 C27 1.553(16) . ?
C28 C29 1.425(18) . ?
C28 C30 1.516(17) . ?
C31 C32 1.526(15) . ?
C31 C33 1.534(15) . ?
C34 C35 1.533(16) . ?
C34 C36 1.594(16) . ?
C37 C38 1.25(2) . ?
C37 C39 1.40(2) . ?
C40 C41 1.519(13) . ?
C40 C42 1.538(13) . ?
C43 C44 1.388(10) . ?
C43 C48 1.402(11) . ?
C44 C45 1.379(11) . ?
C45 C46 1.383(11) . ?
C45 C49 1.501(11) . ?
C46 C47 1.366(11) . ?
C47 C48 1.413(11) . ?
C47 C55 1.510(12) . ?
C49 C54 1.414(12) . ?
C49 C50 1.433(12) . ?
C50 C51 1.351(11) . ?
C50 C61 1.556(12) . ?
C51 C52 1.414(13) . ?
C52 C53 1.369(13) . ?
C52 C64 1.522(13) . ?
C53 C54 1.381(12) . ?
C54 C67 1.524(13) . ?
C55 C56 1.395(12) . ?
C55 C60 1.423(13) . ?
C56 C57 1.358(12) . ?
C56 C70 1.515(13) . ?
C57 C58 1.372(14) . ?
C58 C59 1.392(14) . ?
C58 C73 1.513(15) . ?
C59 C60 1.401(13) . ?
C60 C76 1.524(13) . ?
C61 C63 1.513(13) . ?
C61 C62 1.560(15) . ?
C64 C65 1.474(16) . ?
C64 C66 1.541(16) . ?
C67 C69 1.495(14) . ?
C67 C68 1.529(14) . ?
C70 C72 1.515(13) . ?
C70 C71 1.556(13) . ?
C73 C75 1.461(18) . ?
C73 C74 1.50(2) . ?
C76 C77 1.538(15) . ?
C76 C78 1.557(15) . ?
C79 C84 1.391(11) . ?
C79 C80 1.397(11) . ?
C80 C81 1.398(12) . ?
C81 C82 1.388(12) . ?
C81 C85 1.524(12) . ?
C82 C83 1.363(11) . ?
C83 C84 1.361(11) . ?
C83 C91 1.523(12) . ?
C85 C86 1.380(13) . ?
C85 C90 1.409(12) . ?
C86 C87 1.429(14) . ?
C86 C97 1.490(15) . ?
C87 C88 1.388(15) . ?
C88 C89 1.346(15) . ?
C88 C100 1.473(17) . ?
C89 C90 1.402(14) . ?
C90 C103 1.532(14) . ?
C91 C92 1.405(14) . ?
C91 C96 1.416(14) . ?
C92 C93 1.409(16) . ?
C92 C106 1.560(17) . ?
C93 C94 1.352(18) . ?
C94 C95 1.343(17) . ?
C94 C109 1.56(2) . ?
C95 C96 1.440(15) . ?
C96 C112 1.484(15) . ?
C97 C98 1.529(16) . ?
C97 C99 1.543(17) . ?
C100 C101 1.34(2) . ?
C100 C102 1.517(19) . ?
C103 C104 1.469(16) . ?
C103 C105 1.504(16) . ?
C106 C107 1.468(19) . ?
C106 C108 1.51(2) . ?
C109 C110 1.39(4) . ?
C109 C111 1.44(4) . ?
C112 C114 1.536(17) . ?
C112 C113 1.552(18) . ?
C115 C116 1.374(15) . ?
C116 C117 1.482(19) . ?
C117 C118 1.51(2) . ?
C119 C120 1.530(16) . ?
C120 C121 1.37(2) . ?
C121 C122 1.58(3) . ?
C123 C124 1.442(17) . ?
C124 C125 1.49(2) . ?
C125 C126 1.453(19) . ?

loop_
_geom_torsion_atom_site_label_1
_geom_torsion_atom_site_label_2
_geom_torsion_atom_site_label_3
_geom_torsion_atom_site_label_4
_geom_torsion
_geom_torsion_site_symmetry_1
_geom_torsion_site_symmetry_2
_geom_torsion_site_symmetry_3
_geom_torsion_site_symmetry_4
_geom_torsion_publ_flag
N5 Mo1 N1 C3 -75(6) . . . . ?
N3 Mo1 N1 C3 -7.5(5) . . . . ?
N4 Mo1 N1 C3 111.3(6) . . . . ?
N2 Mo1 N1 C3 -129.6(6) . . . . ?
N5 Mo1 N1 C5 163(6) . . . . ?
N3 Mo1 N1 C5 -128.7(6) . . . . ?
N4 Mo1 N1 C5 -9.9(5) . . . . ?
N2 Mo1 N1 C5 109.2(6) . . . . ?
N5 Mo1 N1 C1 44(6) . . . . ?
N3 Mo1 N1 C1 112.0(6) . . . . ?
N4 Mo1 N1 C1 -129.3(6) . . . . ?
N2 Mo1 N1 C1 -10.2(5) . . . . ?
N5 Mo1 N2 C7 -21.5(8) . . . . ?
N3 Mo1 N2 C7 83.4(8) . . . . ?
N4 Mo1 N2 C7 -130.0(7) . . . . ?
N1 Mo1 N2 C7 156.4(8) . . . . ?
N5 Mo1 N2 C2 164.2(6) . . . . ?
N3 Mo1 N2 C2 -90.9(6) . . . . ?
N4 Mo1 N2 C2 55.7(6) . . . . ?
N1 Mo1 N2 C2 -17.9(6) . . . . ?
N5 Mo1 N3 C43 -25.2(8) . . . . ?
N4 Mo1 N3 C43 83.2(7) . . . . ?
N2 Mo1 N3 C43 -130.1(7) . . . . ?
N1 Mo1 N3 C43 157.2(7) . . . . ?
N5 Mo1 N3 C4 159.1(5) . . . . ?
N4 Mo1 N3 C4 -92.6(5) . . . . ?
N2 Mo1 N3 C4 54.1(6) . . . . ?
N1 Mo1 N3 C4 -18.5(5) . . . . ?
N5 Mo1 N4 C79 -22.7(8) . . . . ?
N3 Mo1 N4 C79 -128.8(7) . . . . ?
N2 Mo1 N4 C79 83.5(8) . . . . ?
N1 Mo1 N4 C79 157.0(8) . . . . ?
N5 Mo1 N4 C6 160.6(5) . . . . ?
N3 Mo1 N4 C6 54.5(6) . . . . ?
N2 Mo1 N4 C6 -93.1(6) . . . . ?
N1 Mo1 N4 C6 -19.7(5) . . . . ?
N3 Mo1 N5 N6 -131(30) . . . . ?
N4 Mo1 N5 N6 110(30) . . . . ?
N2 Mo1 N5 N6 -9(30) . . . . ?
N1 Mo1 N5 N6 -63(32) . . . . ?
Mo1 N5 N6 Mg -96(30) . . . . ?
C115 O1 Mg O2 76.5(11) . . . . ?
C118 O1 Mg O2 -99.1(10) . . . . ?
C115 O1 Mg N6 -8.9(11) . . . . ?
C118 O1 Mg N6 175.5(10) . . . . ?
C115 O1 Mg O3 -95.9(11) . . . . ?
C118 O1 Mg O3 88.5(11) . . . . ?
C115 O1 Mg Br 171.7(11) . . . . ?
C118 O1 Mg Br -3.9(10) . . . . ?
C119 O2 Mg O1 -88.2(9) . . . . ?
C122 O2 Mg O1 97.8(9) . . . . ?
C119 O2 Mg N6 -1.8(9) . . . . ?
C122 O2 Mg N6 -175.9(9) . . . . ?
C119 O2 Mg O3 83.3(9) . . . . ?
C122 O2 Mg O3 -90.7(9) . . . . ?
C119 O2 Mg Br 177.3(8) . . . . ?
C122 O2 Mg Br 3.2(9) . . . . ?
N5 N6 Mg O1 76(5) . . . . ?
N5 N6 Mg O2 -45(5) . . . . ?
N5 N6 Mg O3 -170(5) . . . . ?
N5 N6 Mg Br -147(17) . . . . ?
C123 O3 Mg O1 92.6(9) . . . . ?
C126 O3 Mg O1 -87.7(8) . . . . ?
C123 O3 Mg O2 -79.3(9) . . . . ?
C126 O3 Mg O2 100.4(8) . . . . ?
C123 O3 Mg N6 5.3(9) . . . . ?
C126 O3 Mg N6 -175.0(8) . . . . ?
C123 O3 Mg Br -174.3(8) . . . . ?
C126 O3 Mg Br 5.4(8) . . . . ?
C3 N1 C1 C2 153.5(7) . . . . ?
C5 N1 C1 C2 -82.6(8) . . . . ?
Mo1 N1 C1 C2 34.9(8) . . . . ?
C7 N2 C2 C1 -132.5(7) . . . . ?
Mo1 N2 C2 C1 43.1(8) . . . . ?
N1 C1 C2 N2 -51.0(9) . . . . ?
C5 N1 C3 C4 150.1(7) . . . . ?
C1 N1 C3 C4 -86.8(8) . . . . ?
Mo1 N1 C3 C4 31.6(8) . . . . ?
C43 N3 C4 C3 -135.3(7) . . . . ?
Mo1 N3 C4 C3 41.4(8) . . . . ?
N1 C3 C4 N3 -48.0(9) . . . . ?
C3 N1 C5 C6 -83.9(8) . . . . ?
C1 N1 C5 C6 153.3(7) . . . . ?
Mo1 N1 C5 C6 35.3(7) . . . . ?
C79 N4 C6 C5 -132.8(7) . . . . ?
Mo1 N4 C6 C5 44.7(8) . . . . ?
N1 C5 C6 N4 -52.4(9) . . . . ?
C2 N2 C7 C8 -31.6(11) . . . . ?
Mo1 N2 C7 C8 154.1(7) . . . . ?
C2 N2 C7 C12 142.8(7) . . . . ?
Mo1 N2 C7 C12 -31.6(11) . . . . ?
C12 C7 C8 C9 -5.9(13) . . . . ?
N2 C7 C8 C9 168.2(8) . . . . ?
C7 C8 C9 C10 0.9(14) . . . . ?
C7 C8 C9 C13 -174.0(9) . . . . ?
C8 C9 C10 C11 2.3(14) . . . . ?
C13 C9 C10 C11 177.2(9) . . . . ?
C9 C10 C11 C12 -0.4(13) . . . . ?
C9 C10 C11 C19 -175.9(8) . . . . ?
C10 C11 C12 C7 -4.5(12) . . . . ?
C19 C11 C12 C7 170.9(7) . . . . ?
C8 C7 C12 C11 7.7(12) . . . . ?
N2 C7 C12 C11 -166.8(7) . . . . ?
C8 C9 C13 C18 -90.9(11) . . . . ?
C10 C9 C13 C18 94.2(11) . . . . ?
C8 C9 C13 C14 88.4(12) . . . . ?
C10 C9 C13 C14 -86.5(12) . . . . ?
C18 C13 C14 C15 1.5(15) . . . . ?
C9 C13 C14 C15 -177.8(9) . . . . ?
C18 C13 C14 C25 -176.8(9) . . . . ?
C9 C13 C14 C25 3.9(15) . . . . ?
C13 C14 C15 C16 0.6(16) . . . . ?
C25 C14 C15 C16 178.9(10) . . . . ?
C14 C15 C16 C17 -2.7(17) . . . . ?
C14 C15 C16 C28 176.9(10) . . . . ?
C15 C16 C17 C18 2.6(16) . . . . ?
C28 C16 C17 C18 -177.0(10) . . . . ?
C14 C13 C18 C17 -1.5(14) . . . . ?
C9 C13 C18 C17 177.8(8) . . . . ?
C14 C13 C18 C31 176.9(9) . . . . ?
C9 C13 C18 C31 -3.9(14) . . . . ?
C16 C17 C18 C13 -0.5(14) . . . . ?
C16 C17 C18 C31 -178.9(10) . . . . ?
C12 C11 C19 C20 123.4(9) . . . . ?
C10 C11 C19 C20 -61.2(12) . . . . ?
C12 C11 C19 C24 -57.2(11) . . . . ?
C10 C11 C19 C24 118.3(9) . . . . ?
C24 C19 C20 C21 -0.1(14) . . . . ?
C11 C19 C20 C21 179.3(8) . . . . ?
C24 C19 C20 C34 176.1(9) . . . . ?
C11 C19 C20 C34 -4.5(14) . . . . ?
C19 C20 C21 C22 -2.7(16) . . . . ?
C34 C20 C21 C22 -179.0(10) . . . . ?
C20 C21 C22 C23 4.0(17) . . . . ?
C20 C21 C22 C37 -179.5(12) . . . . ?
C21 C22 C23 C24 -2.5(17) . . . . ?
C37 C22 C23 C24 -179.0(12) . . . . ?
C22 C23 C24 C19 -0.2(15) . . . . ?
C22 C23 C24 C40 -176.4(10) . . . . ?
C20 C19 C24 C23 1.5(13) . . . . ?
C11 C19 C24 C23 -177.9(8) . . . . ?
C20 C19 C24 C40 177.5(9) . . . . ?
C11 C19 C24 C40 -1.9(12) . . . . ?
C13 C14 C25 C26 -137.4(11) . . . . ?
C15 C14 C25 C26 44.3(14) . . . . ?
C13 C14 C25 C27 98.0(12) . . . . ?
C15 C14 C25 C27 -80.3(12) . . . . ?
C15 C16 C28 C29 151.5(13) . . . . ?
C17 C16 C28 C29 -28.8(18) . . . . ?
C15 C16 C28 C30 -80.9(17) . . . . ?
C17 C16 C28 C30 98.7(16) . . . . ?
C13 C18 C31 C32 -98.7(11) . . . . ?
C17 C18 C31 C32 79.6(11) . . . . ?
C13 C18 C31 C33 136.5(10) . . . . ?
C17 C18 C31 C33 -45.1(13) . . . . ?
C21 C20 C34 C35 58.0(14) . . . . ?
C19 C20 C34 C35 -118.2(12) . . . . ?
C21 C20 C34 C36 -65.3(13) . . . . ?
C19 C20 C34 C36 118.5(11) . . . . ?
C23 C22 C37 C38 96(3) . . . . ?
C21 C22 C37 C38 -80(3) . . . . ?
C23 C22 C37 C39 -74(2) . . . . ?
C21 C22 C37 C39 110.0(19) . . . . ?
C23 C24 C40 C41 51.2(12) . . . . ?
C19 C24 C40 C41 -124.7(10) . . . . ?
C23 C24 C40 C42 -72.6(11) . . . . ?
C19 C24 C40 C42 111.5(10) . . . . ?
C4 N3 C43 C44 145.9(7) . . . . ?
Mo1 N3 C43 C44 -29.8(11) . . . . ?
C4 N3 C43 C48 -28.7(10) . . . . ?
Mo1 N3 C43 C48 155.6(6) . . . . ?
C48 C43 C44 C45 2.6(11) . . . . ?
N3 C43 C44 C45 -172.2(7) . . . . ?
C43 C44 C45 C46 -1.3(12) . . . . ?
C43 C44 C45 C49 170.7(7) . . . . ?
C44 C45 C46 C47 -1.4(13) . . . . ?
C49 C45 C46 C47 -173.6(7) . . . . ?
C45 C46 C47 C48 2.7(12) . . . . ?
C45 C46 C47 C55 175.9(8) . . . . ?
C44 C43 C48 C47 -1.3(11) . . . . ?
N3 C43 C48 C47 173.3(7) . . . . ?
C46 C47 C48 C43 -1.4(12) . . . . ?
C55 C47 C48 C43 -174.2(8) . . . . ?
C44 C45 C49 C54 115.8(10) . . . . ?
C46 C45 C49 C54 -72.1(11) . . . . ?
C44 C45 C49 C50 -69.3(10) . . . . ?
C46 C45 C49 C50 102.8(10) . . . . ?
C54 C49 C50 C51 -2.0(13) . . . . ?
C45 C49 C50 C51 -177.3(8) . . . . ?
C54 C49 C50 C61 175.6(8) . . . . ?
C45 C49 C50 C61 0.4(12) . . . . ?
C49 C50 C51 C52 0.3(14) . . . . ?
C61 C50 C51 C52 -177.3(9) . . . . ?
C50 C51 C52 C53 1.0(15) . . . . ?
C50 C51 C52 C64 -176.8(9) . . . . ?
C51 C52 C53 C54 -0.5(15) . . . . ?
C64 C52 C53 C54 177.3(9) . . . . ?
C52 C53 C54 C49 -1.3(15) . . . . ?
C52 C53 C54 C67 177.7(9) . . . . ?
C50 C49 C54 C53 2.5(13) . . . . ?
C45 C49 C54 C53 177.6(8) . . . . ?
C50 C49 C54 C67 -176.5(8) . . . . ?
C45 C49 C54 C67 -1.4(13) . . . . ?
C46 C47 C55 C56 -87.4(10) . . . . ?
C48 C47 C55 C56 85.5(11) . . . . ?
C46 C47 C55 C60 91.8(10) . . . . ?
C48 C47 C55 C60 -95.3(10) . . . . ?
C60 C55 C56 C57 -6.1(12) . . . . ?
C47 C55 C56 C57 173.1(8) . . . . ?
C60 C55 C56 C70 178.7(8) . . . . ?
C47 C55 C56 C70 -2.0(12) . . . . ?
C55 C56 C57 C58 3.1(15) . . . . ?
C70 C56 C57 C58 178.1(10) . . . . ?
C56 C57 C58 C59 0.9(16) . . . . ?
C56 C57 C58 C73 179.7(10) . . . . ?
C57 C58 C59 C60 -1.9(16) . . . . ?
C73 C58 C59 C60 179.4(11) . . . . ?
C58 C59 C60 C55 -1.2(15) . . . . ?
C58 C59 C60 C76 -178.5(10) . . . . ?
C56 C55 C60 C59 5.2(13) . . . . ?
C47 C55 C60 C59 -174.0(8) . . . . ?
C56 C55 C60 C76 -177.6(8) . . . . ?
C47 C55 C60 C76 3.1(13) . . . . ?
C51 C50 C61 C63 47.8(13) . . . . ?
C49 C50 C61 C63 -129.8(9) . . . . ?
C51 C50 C61 C62 -75.4(11) . . . . ?
C49 C50 C61 C62 107.0(10) . . . . ?
C53 C52 C64 C65 -77.6(14) . . . . ?
C51 C52 C64 C65 100.1(12) . . . . ?
C53 C52 C64 C66 52.2(14) . . . . ?
C51 C52 C64 C66 -130.0(11) . . . . ?
C53 C54 C67 C69 -62.5(12) . . . . ?
C49 C54 C67 C69 116.5(11) . . . . ?
C53 C54 C67 C68 63.6(12) . . . . ?
C49 C54 C67 C68 -117.4(10) . . . . ?
C57 C56 C70 C72 -78.3(11) . . . . ?
C55 C56 C70 C72 96.7(10) . . . . ?
C57 C56 C70 C71 45.2(12) . . . . ?
C55 C56 C70 C71 -139.8(8) . . . . ?
C57 C58 C73 C75 -148.0(13) . . . . ?
C59 C58 C73 C75 30.7(18) . . . . ?
C57 C58 C73 C74 89.4(17) . . . . ?
C59 C58 C73 C74 -92.0(17) . . . . ?
C59 C60 C76 C77 -54.5(12) . . . . ?
C55 C60 C76 C77 128.4(10) . . . . ?
C59 C60 C76 C78 72.3(12) . . . . ?
C55 C60 C76 C78 -104.8(11) . . . . ?
C6 N4 C79 C84 -30.8(11) . . . . ?
Mo1 N4 C79 C84 152.4(7) . . . . ?
C6 N4 C79 C80 141.5(8) . . . . ?
Mo1 N4 C79 C80 -35.2(11) . . . . ?
C84 C79 C80 C81 4.4(12) . . . . ?
N4 C79 C80 C81 -168.5(8) . . . . ?
C79 C80 C81 C82 -3.5(13) . . . . ?
C79 C80 C81 C85 169.5(8) . . . . ?
C80 C81 C82 C83 3.1(13) . . . . ?
C85 C81 C82 C83 -170.1(8) . . . . ?
C81 C82 C83 C84 -3.8(13) . . . . ?
C81 C82 C83 C91 171.9(8) . . . . ?
C82 C83 C84 C79 5.1(13) . . . . ?
C91 C83 C84 C79 -170.8(8) . . . . ?
C80 C79 C84 C83 -5.3(12) . . . . ?
N4 C79 C84 C83 167.2(8) . . . . ?
C82 C81 C85 C86 105.4(10) . . . . ?
C80 C81 C85 C86 -67.7(12) . . . . ?
C82 C81 C85 C90 -70.8(12) . . . . ?
C80 C81 C85 C90 116.2(10) . . . . ?
C90 C85 C86 C87 -3.4(15) . . . . ?
C81 C85 C86 C87 -179.6(9) . . . . ?
C90 C85 C86 C97 176.4(10) . . . . ?
C81 C85 C86 C97 0.3(15) . . . . ?
C85 C86 C87 C88 3.8(17) . . . . ?
C97 C86 C87 C88 -176.1(11) . . . . ?
C86 C87 C88 C89 -2.1(18) . . . . ?
C86 C87 C88 C100 179.9(12) . . . . ?
C87 C88 C89 C90 0.2(19) . . . . ?
C100 C88 C89 C90 178.1(12) . . . . ?
C88 C89 C90 C85 0.1(18) . . . . ?
C88 C89 C90 C103 -178.6(12) . . . . ?
C86 C85 C90 C89 1.6(15) . . . . ?
C81 C85 C90 C89 177.7(9) . . . . ?
C86 C85 C90 C103 -179.7(10) . . . . ?
C81 C85 C90 C103 -3.7(15) . . . . ?
C84 C83 C91 C92 88.7(11) . . . . ?
C82 C83 C91 C92 -87.0(11) . . . . ?
C84 C83 C91 C96 -95.9(11) . . . . ?
C82 C83 C91 C96 88.3(12) . . . . ?
C96 C91 C92 C93 4.9(17) . . . . ?
C83 C91 C92 C93 -179.6(10) . . . . ?
C96 C91 C92 C106 -179.4(12) . . . . ?
C83 C91 C92 C106 -3.9(16) . . . . ?
C91 C92 C93 C94 -6(2) . . . . ?
C106 C92 C93 C94 178.7(14) . . . . ?
C92 C93 C94 C95 4(2) . . . . ?
C92 C93 C94 C109 178.9(15) . . . . ?
C93 C94 C95 C96 -1(2) . . . . ?
C109 C94 C95 C96 -176.3(15) . . . . ?
C92 C91 C96 C95 -2.5(16) . . . . ?
C83 C91 C96 C95 -177.9(10) . . . . ?
C92 C91 C96 C112 176.3(11) . . . . ?
C83 C91 C96 C112 1.0(16) . . . . ?
C94 C95 C96 C91 0.6(19) . . . . ?
C94 C95 C96 C112 -178.3(13) . . . . ?
C85 C86 C97 C98 -123.1(12) . . . . ?
C87 C86 C97 C98 56.8(15) . . . . ?
C85 C86 C97 C99 108.3(13) . . . . ?
C87 C86 C97 C99 -71.8(13) . . . . ?
C89 C88 C100 C101 -97(2) . . . . ?
C87 C88 C100 C101 81(2) . . . . ?
C89 C88 C100 C102 50(2) . . . . ?
C87 C88 C100 C102 -132.2(15) . . . . ?
C89 C90 C103 C104 52.9(15) . . . . ?
C85 C90 C103 C104 -125.7(12) . . . . ?
C89 C90 C103 C105 -69.6(14) . . . . ?
C85 C90 C103 C105 111.8(11) . . . . ?
C91 C92 C106 C107 -117.3(13) . . . . ?
C93 C92 C106 C107 58.4(17) . . . . ?
C91 C92 C106 C108 115.6(13) . . . . ?
C93 C92 C106 C108 -68.7(17) . . . . ?
C95 C94 C109 C110 -107(4) . . . . ?
C93 C94 C109 C110 78(4) . . . . ?
C95 C94 C109 C111 62(3) . . . . ?
C93 C94 C109 C111 -114(3) . . . . ?
C91 C96 C112 C114 125.5(12) . . . . ?
C95 C96 C112 C114 -55.7(16) . . . . ?
C91 C96 C112 C113 -110.7(13) . . . . ?
C95 C96 C112 C113 68.2(15) . . . . ?
C118 O1 C115 C116 22.3(17) . . . . ?
Mg O1 C115 C116 -154.0(9) . . . . ?
O1 C115 C116 C117 -26.1(18) . . . . ?
C115 C116 C117 C118 19.7(19) . . . . ?
C115 O1 C118 C117 -8.4(16) . . . . ?
Mg O1 C118 C117 167.9(10) . . . . ?
C116 C117 C118 O1 -6.6(18) . . . . ?
C122 O2 C119 C120 -1.8(14) . . . . ?
Mg O2 C119 C120 -176.5(8) . . . . ?
O2 C119 C120 C121 -13(2) . . . . ?
C119 C120 C121 C122 23(3) . . . . ?
C119 O2 C122 C121 14.0(17) . . . . ?
Mg O2 C122 C121 -171.3(13) . . . . ?
C120 C121 C122 O2 -24(3) . . . . ?
C126 O3 C123 C124 -11.1(14) . . . . ?
Mg O3 C123 C124 168.7(9) . . . . ?
O3 C123 C124 C125 24.0(18) . . . . ?
C123 C124 C125 C126 -28(2) . . . . ?
C124 C125 C126 O3 20.8(18) . . . . ?
C123 O3 C126 C125 -6.5(14) . . . . ?
Mg O3 C126 C125 173.8(10) . . . . ?
